data_4133047
loop_
_publ_author_name
'Hong, Seung Youn'
'Son, Junsoo'
'Kim, Dongwook'
'Chang, Sukbok'

_publ_section_title
;
 Ir(III)-Catalyzed Stereoselective Haloamidation of Alkynes Enabled by
 Ligand Participation.
;
_journal_issue 39
_journal_name_full 'Journal of the American Chemical Society'
_journal_page_first 12359
_journal_page_last 12363
_journal_paper_doi 10.1021/jacs.8b08134
_journal_volume 140
_journal_year 2018
_chemical_formula_sum 'C15 H10 Br N O'
_chemical_formula_weight 300.15
_space_group_crystal_system triclinic
_space_group_IT_number 2
_space_group_name_Hall '-P 1'
_space_group_name_H-M_alt 'P -1'
_atom_sites_solution_hydrogens geom
_audit_creation_method SHELXL-2018/3
_cell_angle_alpha 91.54(3)
_cell_angle_beta 106.29(3)
_cell_angle_gamma 106.58(3)
_cell_formula_units_Z 8
_cell_length_a 13.412(3)
_cell_length_b 14.379(3)
_cell_length_c 15.278(3)
_cell_measurement_reflns_used 47228
_cell_measurement_temperature 100(2)
_cell_measurement_theta_max 33.749
_cell_measurement_theta_min 0.401
_cell_volume 2692.1(12)
_computing_cell_refinement HKL3000sm
_computing_data_collection 'PAL BL2D-SMDC Program'
_computing_data_reduction HKL3000sm
_computing_structure_refinement SHELXL
_computing_structure_solution SHELXS
_diffrn_ambient_temperature 100(2)
_diffrn_measured_fraction_theta_full 0.974
_diffrn_measured_fraction_theta_max 0.973
_diffrn_measurement_device_type 'Rayonix MX225HS CCD area detector'
_diffrn_measurement_method 'omega scan'
_diffrn_radiation_type synchrotron
_diffrn_radiation_wavelength 0.700
_diffrn_reflns_av_R_equivalents 0.0324
_diffrn_reflns_av_unetI/netI 0.0428
_diffrn_reflns_Laue_measured_fraction_full 0.974
_diffrn_reflns_Laue_measured_fraction_max 0.973
_diffrn_reflns_limit_h_max 17
_diffrn_reflns_limit_h_min -17
_diffrn_reflns_limit_k_max 18
_diffrn_reflns_limit_k_min -18
_diffrn_reflns_limit_l_max 19
_diffrn_reflns_limit_l_min -19
_diffrn_reflns_number 23427
_diffrn_reflns_point_group_measured_fraction_full 0.974
_diffrn_reflns_point_group_measured_fraction_max 0.973
_diffrn_reflns_theta_full 24.835
_diffrn_reflns_theta_max 27.000
_diffrn_reflns_theta_min 1.465
_diffrn_source 'PLSII 2D bending magnet'
_exptl_absorpt_coefficient_mu 2.930
_exptl_absorpt_correction_T_max 1.000
_exptl_absorpt_correction_T_min 0.817
_exptl_absorpt_correction_type empirical
_exptl_absorpt_process_details 'HKL3000sm Scalepack'
_exptl_crystal_colour colorless
_exptl_crystal_density_diffrn 1.481
_exptl_crystal_description block
_exptl_crystal_F_000 1200
_exptl_crystal_size_max 0.082
_exptl_crystal_size_mid 0.061
_exptl_crystal_size_min 0.035
_refine_diff_density_max 1.834
_refine_diff_density_min -1.713
_refine_diff_density_rms 0.174
_refine_ls_extinction_method none
_refine_ls_goodness_of_fit_ref 1.073
_refine_ls_hydrogen_treatment constr
_refine_ls_matrix_type full
_refine_ls_number_parameters 649
_refine_ls_number_reflns 11989
_refine_ls_number_restraints 0
_refine_ls_restrained_S_all 1.073
_refine_ls_R_factor_all 0.0782
_refine_ls_R_factor_gt 0.0726
_refine_ls_shift/su_max 0.001
_refine_ls_shift/su_mean 0.000
_refine_ls_structure_factor_coef Fsqd
_refine_ls_weighting_details 'w=1/[\s^2^(Fo^2^)+(0.1103P)^2^+19.0538P] where P=(Fo^2^+2Fc^2^)/3'
_refine_ls_weighting_scheme calc
_refine_ls_wR_factor_gt 0.2156
_refine_ls_wR_factor_ref 0.2190
_reflns_Friedel_coverage 0.000
_reflns_number_gt 10536
_reflns_number_total 11989
_reflns_threshold_expression 'I > 2\s(I)'
_cod_data_source_file ja8b08134_si_008.cif
_cod_data_source_block P033_002_sq
_cod_original_cell_volume 2692.0(11)
_cod_database_code 4133047
_shelx_shelxl_version_number 2018/3
_shelx_space_group_comment
;
The symmetry employed for this shelxl refinement is uniquely defined
by the following loop, which should always be used as a source of
symmetry information in preference to the above space-group names.
They are only intended as comments.
;
_shelx_estimated_absorpt_t_min 0.795
_shelx_estimated_absorpt_t_max 0.904

loop_
_space_group_symop_operation_xyz
'x, y, z'
'-x, -y, -z'

loop_
_atom_site_label
_atom_site_type_symbol
_atom_site_fract_x
_atom_site_fract_y
_atom_site_fract_z
_atom_site_U_iso_or_equiv
_atom_site_adp_type
_atom_site_occupancy
_atom_site_site_symmetry_order
_atom_site_calc_flag
_atom_site_refinement_flags_posn
_atom_site_refinement_flags_adp
Br1A Br 0.37559(5) 0.44251(4) 0.32358(4) 0.02934(16) Uani 1 1 d . .
N1A N 0.4941(4) 0.5124(4) 0.1765(3) 0.0270(10) Uani 1 1 d . .
H1A H 0.431725 0.523083 0.172890 0.032 Uiso 1 1 calc R U
C1A C 0.5563(5) 0.5473(4) 0.1197(4) 0.0259(11) Uani 1 1 d . .
O1A O 0.5355(4) 0.6004(3) 0.0606(3) 0.0342(10) Uani 1 1 d . .
C2A C 0.6512(5) 0.5101(4) 0.1475(4) 0.0258(11) Uani 1 1 d . .
C3A C 0.7381(5) 0.5233(5) 0.1123(5) 0.0330(13) Uani 1 1 d . .
H3A H 0.741014 0.557697 0.060396 0.040 Uiso 1 1 calc R U
C4A C 0.8215(5) 0.4846(5) 0.1550(5) 0.0340(13) Uani 1 1 d . .
H4A H 0.881987 0.492546 0.132132 0.041 Uiso 1 1 calc R U
C5A C 0.8160(5) 0.4344(4) 0.2312(5) 0.0321(13) Uani 1 1 d . .
H5A H 0.873764 0.409209 0.259959 0.038 Uiso 1 1 calc R U
C6A C 0.7279(5) 0.4200(4) 0.2664(4) 0.0288(12) Uani 1 1 d . .
H6A H 0.725238 0.385896 0.318519 0.035 Uiso 1 1 calc R U
C7A C 0.6442(5) 0.4573(4) 0.2225(4) 0.0247(11) Uani 1 1 d . .
C8A C 0.5419(4) 0.4575(4) 0.2411(4) 0.0222(10) Uani 1 1 d . .
C9A C 0.5019(4) 0.4186(4) 0.3079(4) 0.0246(11) Uani 1 1 d . .
C10A C 0.5452(5) 0.3517(4) 0.3703(4) 0.0259(11) Uani 1 1 d . .
C11A C 0.5996(5) 0.3832(5) 0.4628(4) 0.0311(12) Uani 1 1 d . .
H11A H 0.611267 0.448336 0.486821 0.037 Uiso 1 1 calc R U
C12A C 0.6368(5) 0.3188(5) 0.5196(5) 0.0346(13) Uani 1 1 d . .
H12A H 0.674995 0.340754 0.582589 0.042 Uiso 1 1 calc R U
C13A C 0.6193(5) 0.2233(5) 0.4862(4) 0.0353(14) Uani 1 1 d . .
H13A H 0.644200 0.179701 0.526090 0.042 Uiso 1 1 calc R U
C14A C 0.5645(7) 0.1916(5) 0.3934(5) 0.0448(17) Uani 1 1 d . .
H14A H 0.552622 0.126350 0.369451 0.054 Uiso 1 1 calc R U
C15A C 0.5276(6) 0.2560(5) 0.3361(5) 0.0382(15) Uani 1 1 d . .
H15A H 0.490035 0.234394 0.272995 0.046 Uiso 1 1 calc R U
Br1B Br 1.01166(5) 0.95946(4) 0.79450(4) 0.02674(15) Uani 1 1 d . .
N1B N 0.8963(4) 1.1214(4) 0.7508(3) 0.0264(10) Uani 1 1 d . .
H1B H 0.959799 1.129362 0.741254 0.032 Uiso 1 1 calc R U
C1B C 0.8343(5) 1.1832(4) 0.7255(4) 0.0270(11) Uani 1 1 d . .
O1B O 0.8594(4) 1.2573(3) 0.6883(3) 0.0308(9) Uani 1 1 d . .
C2B C 0.7342(5) 1.1411(4) 0.7509(4) 0.0271(11) Uani 1 1 d . .
C3B C 0.6441(5) 1.1742(5) 0.7380(4) 0.0330(13) Uani 1 1 d . .
H3B H 0.641248 1.232308 0.710753 0.040 Uiso 1 1 calc R U
C4B C 0.5582(5) 1.1189(5) 0.7666(5) 0.0361(14) Uani 1 1 d . .
H4B H 0.494961 1.139062 0.758634 0.043 Uiso 1 1 calc R U
C5B C 0.5641(5) 1.0343(5) 0.8069(4) 0.0317(13) Uani 1 1 d . .
H5B H 0.503868 0.997388 0.825183 0.038 Uiso 1 1 calc R U
C6B C 0.6547(5) 1.0021(4) 0.8213(4) 0.0264(11) Uani 1 1 d . .
H6B H 0.657518 0.944178 0.849048 0.032 Uiso 1 1 calc R U
C7B C 0.7412(4) 1.0575(4) 0.7936(4) 0.0232(10) Uani 1 1 d . .
C8B C 0.8465(5) 1.0441(4) 0.7937(4) 0.0231(10) Uani 1 1 d . .
C9B C 0.8849(4) 0.9696(4) 0.8210(4) 0.0216(10) Uani 1 1 d . .
C10B C 0.8374(4) 0.8936(4) 0.8742(4) 0.0226(10) Uani 1 1 d . .
C11B C 0.8529(5) 0.9203(4) 0.9674(4) 0.0259(11) Uani 1 1 d . .
H11B H 0.891999 0.985512 0.994480 0.031 Uiso 1 1 calc R U
C12B C 0.8105(5) 0.8506(4) 1.0199(4) 0.0282(12) Uani 1 1 d . .
H12B H 0.821290 0.867910 1.083087 0.034 Uiso 1 1 calc R U
C13B C 0.7523(5) 0.7556(4) 0.9794(4) 0.0294(12) Uani 1 1 d . .
H13B H 0.722221 0.708384 1.014850 0.035 Uiso 1 1 calc R U
C14B C 0.7379(5) 0.7294(5) 0.8885(4) 0.0333(13) Uani 1 1 d . .
H14B H 0.698049 0.664256 0.861610 0.040 Uiso 1 1 calc R U
C15B C 0.7813(5) 0.7977(4) 0.8356(4) 0.0294(12) Uani 1 1 d . .
H15B H 0.772487 0.778793 0.773143 0.035 Uiso 1 1 calc R U
Br1C Br -0.13310(5) 0.29900(4) 0.46765(4) 0.02877(15) Uani 1 1 d . .
N1C N 0.0509(4) 0.2768(4) 0.6328(3) 0.0310(11) Uani 1 1 d . .
H1C H -0.014687 0.269463 0.637624 0.037 Uiso 1 1 calc R U
C1C C 0.1324(5) 0.2562(5) 0.6991(4) 0.0296(12) Uani 1 1 d . .
O1C O 0.1235(4) 0.2206(4) 0.7697(3) 0.0375(10) Uani 1 1 d . .
C2C C 0.2287(5) 0.2818(4) 0.6648(4) 0.0282(12) Uani 1 1 d . .
C3C C 0.3320(5) 0.2758(4) 0.7051(5) 0.0323(13) Uani 1 1 d . .
H3C H 0.350784 0.252996 0.763461 0.039 Uiso 1 1 calc R U
C4C C 0.4079(5) 0.3045(5) 0.6572(5) 0.0360(14) Uani 1 1 d . .
H4C H 0.480235 0.302285 0.683351 0.043 Uiso 1 1 calc R U
C5C C 0.3787(5) 0.3364(5) 0.5713(5) 0.0377(14) Uani 1 1 d . .
H5C H 0.431570 0.354471 0.539419 0.045 Uiso 1 1 calc R U
C6C C 0.2745(5) 0.3426(5) 0.5306(5) 0.0327(13) Uani 1 1 d . .
H6C H 0.255284 0.364550 0.471925 0.039 Uiso 1 1 calc R U
C7C C 0.1996(5) 0.3154(4) 0.5794(4) 0.0269(11) Uani 1 1 d . .
C8C C 0.0830(5) 0.3103(4) 0.5573(4) 0.0267(11) Uani 1 1 d . .
C9C C 0.0166(5) 0.3264(4) 0.4787(4) 0.0258(11) Uani 1 1 d . .
C10C C 0.0486(5) 0.3607(4) 0.3976(4) 0.0242(11) Uani 1 1 d . .
C11C C 0.0933(5) 0.4602(4) 0.3936(4) 0.0291(12) Uani 1 1 d . .
H11C H 0.106054 0.506430 0.444183 0.035 Uiso 1 1 calc R U
C12C C 0.1195(5) 0.4914(4) 0.3144(5) 0.0336(13) Uani 1 1 d . .
H12C H 0.148385 0.559212 0.310740 0.040 Uiso 1 1 calc R U
C13C C 0.1034(5) 0.4240(5) 0.2417(4) 0.0331(13) Uani 1 1 d . .
H13C H 0.123218 0.445247 0.188858 0.040 Uiso 1 1 calc R U
C14C C 0.0584(5) 0.3252(5) 0.2459(4) 0.0318(13) Uani 1 1 d . .
H14C H 0.046623 0.278808 0.195677 0.038 Uiso 1 1 calc R U
C15C C 0.0306(5) 0.2940(4) 0.3233(4) 0.0296(12) Uani 1 1 d . .
H15C H -0.001034 0.226318 0.325527 0.036 Uiso 1 1 calc R U
Br1D Br 0.50192(5) 0.78267(4) 0.92861(4) 0.02721(15) Uani 1 1 d . .
N1D N 0.3561(4) 0.6780(4) 1.0445(3) 0.0268(10) Uani 1 1 d . .
H1D H 0.418555 0.667191 1.048778 0.032 Uiso 1 1 calc R U
C1D C 0.2844(5) 0.6299(5) 1.0888(4) 0.0316(13) Uani 1 1 d . .
O1D O 0.2968(4) 0.5656(4) 1.1388(4) 0.0432(12) Uani 1 1 d . .
C2D C 0.1935(5) 0.6714(5) 1.0653(4) 0.0283(12) Uani 1 1 d . .
C3D C 0.1007(5) 0.6500(5) 1.0941(4) 0.0319(13) Uani 1 1 d . .
H3D H 0.087653 0.601269 1.133832 0.038 Uiso 1 1 calc R U
C4D C 0.0281(5) 0.7022(5) 1.0631(4) 0.0293(12) Uani 1 1 d . .
H4D H -0.035857 0.689301 1.081762 0.035 Uiso 1 1 calc R U
C5D C 0.0479(5) 0.7737(4) 1.0043(4) 0.0292(12) Uani 1 1 d . .
H5D H -0.003155 0.808651 0.983885 0.035 Uiso 1 1 calc R U
C6D C 0.1399(5) 0.7947(4) 0.9755(4) 0.0253(11) Uani 1 1 d . .
H6D H 0.152357 0.843102 0.935349 0.030 Uiso 1 1 calc R U
C7D C 0.2137(5) 0.7432(4) 1.0068(4) 0.0235(10) Uani 1 1 d . .
C8D C 0.3193(4) 0.7459(4) 0.9919(4) 0.0215(10) Uani 1 1 d . .
C9D C 0.3700(4) 0.8000(4) 0.9366(4) 0.0217(10) Uani 1 1 d . .
C10D C 0.3313(4) 0.8720(4) 0.8792(4) 0.0240(11) Uani 1 1 d . .
C11D C 0.3505(5) 0.9665(4) 0.9184(4) 0.0263(11) Uani 1 1 d . .
H11D H 0.385058 0.984179 0.982450 0.032 Uiso 1 1 calc R U
C12D C 0.3189(5) 1.0349(5) 0.8633(5) 0.0313(12) Uani 1 1 d . .
H12D H 0.331445 1.099210 0.890167 0.038 Uiso 1 1 calc R U
C13D C 0.2694(5) 1.0100(4) 0.7699(5) 0.0315(13) Uani 1 1 d . .
H13D H 0.249397 1.057368 0.732397 0.038 Uiso 1 1 calc R U
C14D C 0.2493(6) 0.9162(5) 0.7315(5) 0.0372(15) Uani 1 1 d . .
H14D H 0.213106 0.898423 0.667623 0.045 Uiso 1 1 calc R U
C15D C 0.2814(5) 0.8470(4) 0.7853(4) 0.0314(13) Uani 1 1 d . .
H15D H 0.269214 0.783067 0.757969 0.038 Uiso 1 1 calc R U

loop_
_atom_site_aniso_label
_atom_site_aniso_U_11
_atom_site_aniso_U_22
_atom_site_aniso_U_33
_atom_site_aniso_U_23
_atom_site_aniso_U_13
_atom_site_aniso_U_12
Br1A 0.0285(3) 0.0343(3) 0.0261(3) 0.0033(2) 0.0086(2) 0.0107(2)
N1A 0.026(2) 0.029(2) 0.028(2) 0.007(2) 0.0080(19) 0.010(2)
C1A 0.022(3) 0.022(3) 0.030(3) 0.000(2) 0.006(2) 0.003(2)
O1A 0.038(2) 0.036(2) 0.037(2) 0.0164(19) 0.0147(19) 0.018(2)
C2A 0.026(3) 0.021(3) 0.031(3) 0.003(2) 0.007(2) 0.009(2)
C3A 0.036(3) 0.029(3) 0.036(3) 0.008(3) 0.012(3) 0.011(3)
C4A 0.028(3) 0.029(3) 0.048(4) 0.008(3) 0.016(3) 0.011(3)
C5A 0.027(3) 0.026(3) 0.041(3) 0.003(3) 0.005(3) 0.011(2)
C6A 0.027(3) 0.025(3) 0.030(3) 0.003(2) 0.002(2) 0.008(2)
C7A 0.022(3) 0.017(2) 0.032(3) -0.001(2) 0.006(2) 0.004(2)
C8A 0.016(2) 0.022(2) 0.023(2) -0.004(2) 0.0015(19) 0.002(2)
C9A 0.019(3) 0.027(3) 0.026(3) -0.002(2) 0.005(2) 0.007(2)
C10A 0.024(3) 0.028(3) 0.026(3) 0.003(2) 0.009(2) 0.006(2)
C11A 0.027(3) 0.037(3) 0.029(3) 0.007(2) 0.009(2) 0.007(3)
C12A 0.029(3) 0.039(3) 0.030(3) 0.007(3) 0.003(2) 0.005(3)
C13A 0.033(3) 0.040(3) 0.032(3) 0.014(3) 0.007(3) 0.012(3)
C14A 0.062(5) 0.030(3) 0.038(4) 0.004(3) 0.009(3) 0.014(3)
C15A 0.052(4) 0.031(3) 0.028(3) 0.002(3) 0.005(3) 0.014(3)
Br1B 0.0264(3) 0.0240(3) 0.0311(3) 0.0015(2) 0.0098(2) 0.0086(2)
N1B 0.028(3) 0.025(2) 0.028(2) 0.0074(19) 0.011(2) 0.009(2)
C1B 0.027(3) 0.028(3) 0.026(3) 0.007(2) 0.009(2) 0.008(2)
O1B 0.035(2) 0.026(2) 0.036(2) 0.0123(18) 0.0163(19) 0.0116(18)
C2B 0.028(3) 0.026(3) 0.028(3) 0.005(2) 0.013(2) 0.006(2)
C3B 0.030(3) 0.035(3) 0.037(3) 0.015(3) 0.012(3) 0.012(3)
C4B 0.027(3) 0.044(4) 0.045(4) 0.016(3) 0.014(3) 0.018(3)
C5B 0.025(3) 0.036(3) 0.035(3) 0.008(3) 0.011(2) 0.007(2)
C6B 0.027(3) 0.028(3) 0.027(3) 0.004(2) 0.010(2) 0.012(2)
C7B 0.023(3) 0.024(3) 0.020(2) 0.000(2) 0.004(2) 0.006(2)
C8B 0.027(3) 0.021(2) 0.019(2) -0.001(2) 0.007(2) 0.004(2)
C9B 0.017(2) 0.020(2) 0.026(3) -0.002(2) 0.007(2) 0.004(2)
C10B 0.018(2) 0.023(3) 0.026(3) 0.001(2) 0.003(2) 0.008(2)
C11B 0.028(3) 0.022(3) 0.025(3) -0.001(2) 0.003(2) 0.007(2)
C12B 0.032(3) 0.029(3) 0.029(3) 0.006(2) 0.011(2) 0.016(2)
C13B 0.025(3) 0.023(3) 0.040(3) 0.008(2) 0.010(2) 0.008(2)
C14B 0.028(3) 0.027(3) 0.035(3) 0.000(2) 0.004(2) -0.001(2)
C15B 0.035(3) 0.023(3) 0.027(3) 0.002(2) 0.005(2) 0.009(2)
Br1C 0.0241(3) 0.0333(3) 0.0259(3) 0.0022(2) 0.0043(2) 0.0075(2)
N1C 0.025(3) 0.042(3) 0.025(2) 0.009(2) 0.006(2) 0.010(2)
C1C 0.024(3) 0.030(3) 0.029(3) 0.004(2) 0.002(2) 0.004(2)
O1C 0.033(2) 0.044(3) 0.033(2) 0.016(2) 0.0080(19) 0.009(2)
C2C 0.026(3) 0.021(3) 0.031(3) 0.003(2) 0.005(2) 0.000(2)
C3C 0.028(3) 0.023(3) 0.038(3) 0.006(2) 0.002(2) 0.004(2)
C4C 0.026(3) 0.029(3) 0.051(4) 0.009(3) 0.009(3) 0.008(3)
C5C 0.028(3) 0.035(3) 0.053(4) 0.011(3) 0.019(3) 0.008(3)
C6C 0.029(3) 0.032(3) 0.039(3) 0.011(3) 0.013(3) 0.006(2)
C7C 0.021(3) 0.024(3) 0.033(3) 0.004(2) 0.006(2) 0.006(2)
C8C 0.024(3) 0.024(3) 0.028(3) 0.001(2) 0.005(2) 0.004(2)
C9C 0.027(3) 0.025(3) 0.024(3) 0.002(2) 0.006(2) 0.008(2)
C10C 0.022(3) 0.024(3) 0.023(3) 0.004(2) 0.002(2) 0.007(2)
C11C 0.031(3) 0.018(3) 0.029(3) -0.003(2) 0.001(2) -0.001(2)
C12C 0.028(3) 0.022(3) 0.040(3) 0.009(2) 0.004(3) -0.002(2)
C13C 0.030(3) 0.041(3) 0.031(3) 0.011(3) 0.010(2) 0.012(3)
C14C 0.035(3) 0.033(3) 0.026(3) -0.002(2) 0.007(2) 0.011(3)
C15C 0.035(3) 0.021(3) 0.030(3) 0.001(2) 0.008(2) 0.007(2)
Br1D 0.0250(3) 0.0272(3) 0.0314(3) 0.0058(2) 0.0104(2) 0.0087(2)
N1D 0.027(2) 0.028(2) 0.029(2) 0.011(2) 0.011(2) 0.011(2)
C1D 0.029(3) 0.034(3) 0.037(3) 0.013(3) 0.015(3) 0.011(3)
O1D 0.040(3) 0.051(3) 0.056(3) 0.036(3) 0.026(2) 0.026(2)
C2D 0.028(3) 0.032(3) 0.028(3) 0.008(2) 0.009(2) 0.012(2)
C3D 0.030(3) 0.036(3) 0.035(3) 0.014(3) 0.013(3) 0.013(3)
C4D 0.019(3) 0.037(3) 0.034(3) 0.006(3) 0.008(2) 0.012(2)
C5D 0.028(3) 0.031(3) 0.029(3) 0.005(2) 0.007(2) 0.012(2)
C6D 0.024(3) 0.026(3) 0.025(3) 0.004(2) 0.006(2) 0.008(2)
C7D 0.022(3) 0.023(3) 0.020(2) 0.000(2) 0.002(2) 0.004(2)
C8D 0.019(2) 0.023(2) 0.025(3) 0.001(2) 0.007(2) 0.008(2)
C9D 0.016(2) 0.021(2) 0.027(3) 0.000(2) 0.006(2) 0.005(2)
C10D 0.021(3) 0.022(3) 0.027(3) 0.002(2) 0.007(2) 0.004(2)
C11D 0.028(3) 0.026(3) 0.025(3) 0.001(2) 0.010(2) 0.008(2)
C12D 0.032(3) 0.026(3) 0.039(3) 0.005(2) 0.015(3) 0.009(2)
C13D 0.027(3) 0.022(3) 0.041(3) 0.006(2) 0.006(3) 0.005(2)
C14D 0.037(4) 0.024(3) 0.032(3) -0.001(2) -0.012(3) 0.003(3)
C15D 0.035(3) 0.019(3) 0.030(3) -0.001(2) 0.001(2) 0.002(2)

loop_
_atom_type_symbol
_atom_type_description
_atom_type_scat_dispersion_real
_atom_type_scat_dispersion_imag
_atom_type_scat_source
C C 0.0030 0.0016 'International Tables Vol C Tables 4.2.6.8 and 6.1.1.4'
H H 0.0000 0.0000 'International Tables Vol C Tables 4.2.6.8 and 6.1.1.4'
N N 0.0059 0.0032 'International Tables Vol C Tables 4.2.6.8 and 6.1.1.4'
O O 0.0105 0.0059 'International Tables Vol C Tables 4.2.6.8 and 6.1.1.4'
Br Br -0.2364 2.4089 'International Tables Vol C Tables 4.2.6.8 and 6.1.1.4'

loop_
_geom_angle_atom_site_label_1
_geom_angle_atom_site_label_2
_geom_angle_atom_site_label_3
_geom_angle
C1A N1A C8A 112.1(5)
O1A C1A N1A 125.1(5)
O1A C1A C2A 128.9(5)
N1A C1A C2A 106.0(5)
C3A C2A C7A 121.6(5)
C3A C2A C1A 129.7(5)
C7A C2A C1A 108.6(5)
C2A C3A C4A 118.3(6)
C5A C4A C3A 120.1(6)
C4A C5A C6A 121.9(6)
C7A C6A C5A 117.7(6)
C6A C7A C2A 120.3(5)
C6A C7A C8A 132.5(6)
C2A C7A C8A 107.1(5)
C9A C8A N1A 125.1(5)
C9A C8A C7A 128.8(5)
N1A C8A C7A 106.0(5)
C8A C9A C10A 125.5(5)
C8A C9A Br1A 119.5(4)
C10A C9A Br1A 114.9(4)
C15A C10A C11A 119.7(6)
C15A C10A C9A 119.5(5)
C11A C10A C9A 120.7(5)
C12A C11A C10A 119.5(6)
C13A C12A C11A 121.1(6)
C12A C13A C14A 119.4(6)
C15A C14A C13A 119.6(7)
C10A C15A C14A 120.6(6)
C1B N1B C8B 112.1(5)
O1B C1B N1B 125.6(5)
O1B C1B C2B 128.5(5)
N1B C1B C2B 105.9(5)
C3B C2B C7B 122.1(5)
C3B C2B C1B 128.9(5)
C7B C2B C1B 109.1(5)
C2B C3B C4B 117.4(6)
C3B C4B C5B 120.5(6)
C6B C5B C4B 122.3(6)
C5B C6B C7B 117.5(5)
C6B C7B C2B 120.3(5)
C6B C7B C8B 132.7(5)
C2B C7B C8B 106.9(5)
C9B C8B N1B 125.4(5)
C9B C8B C7B 128.3(5)
N1B C8B C7B 106.0(5)
C8B C9B C10B 124.9(5)
C8B C9B Br1B 119.5(4)
C10B C9B Br1B 115.6(4)
C15B C10B C11B 119.7(5)
C15B C10B C9B 122.2(5)
C11B C10B C9B 118.1(5)
C12B C11B C10B 119.7(5)
C13B C12B C11B 119.7(6)
C14B C13B C12B 120.5(6)
C13B C14B C15B 120.5(6)
C10B C15B C14B 119.9(6)
C1C N1C C8C 113.0(5)
O1C C1C N1C 125.9(6)
O1C C1C C2C 128.5(6)
N1C C1C C2C 105.6(5)
C3C C2C C7C 122.2(6)
C3C C2C C1C 129.3(6)
C7C C2C C1C 108.5(5)
C2C C3C C4C 117.5(6)
C5C C4C C3C 120.5(6)
C4C C5C C6C 122.0(6)
C7C C6C C5C 117.2(6)
C6C C7C C2C 120.5(6)
C6C C7C C8C 132.1(6)
C2C C7C C8C 107.4(5)
C9C C8C N1C 125.4(5)
C9C C8C C7C 128.8(6)
N1C C8C C7C 105.6(5)
C8C C9C C10C 126.2(5)
C8C C9C Br1C 118.1(4)
C10C C9C Br1C 115.6(4)
C15C C10C C11C 119.6(5)
C15C C10C C9C 119.8(5)
C11C C10C C9C 120.6(5)
C10C C11C C12C 119.6(5)
C13C C12C C11C 120.2(5)
C12C C13C C14C 119.9(6)
C15C C14C C13C 120.1(6)
C14C C15C C10C 120.6(6)
C1D N1D C8D 112.6(5)
O1D C1D N1D 125.6(6)
O1D C1D C2D 128.3(6)
N1D C1D C2D 106.1(5)
C3D C2D C7D 121.7(5)
C3D C2D C1D 129.4(5)
C7D C2D C1D 108.9(5)
C4D C3D C2D 117.7(6)
C3D C4D C5D 120.8(5)
C6D C5D C4D 121.5(5)
C5D C6D C7D 118.2(5)
C6D C7D C2D 120.1(5)
C6D C7D C8D 133.5(5)
C2D C7D C8D 106.4(5)
C9D C8D N1D 125.6(5)
C9D C8D C7D 128.3(5)
N1D C8D C7D 106.1(4)
C8D C9D C10D 126.3(5)
C8D C9D Br1D 118.1(4)
C10D C9D Br1D 115.6(4)
C15D C10D C11D 119.7(5)
C15D C10D C9D 120.2(5)
C11D C10D C9D 120.1(5)
C12D C11D C10D 119.8(6)
C13D C12D C11D 120.5(6)
C14D C13D C12D 119.6(6)
C13D C14D C15D 120.7(6)
C10D C15D C14D 119.8(6)

loop_
_geom_bond_atom_site_label_1
_geom_bond_atom_site_label_2
_geom_bond_distance
Br1A C9A 1.898(5)
N1A C1A 1.375(7)
N1A C8A 1.409(7)
C1A O1A 1.223(7)
C1A C2A 1.478(8)
C2A C3A 1.385(9)
C2A C7A 1.402(8)
C3A C4A 1.396(9)
C4A C5A 1.395(9)
C5A C6A 1.396(9)
C6A C7A 1.393(8)
C7A C8A 1.478(7)
C8A C9A 1.343(8)
C9A C10A 1.493(8)
C10A C15A 1.389(9)
C10A C11A 1.389(8)
C11A C12A 1.387(9)
C12A C13A 1.383(10)
C13A C14A 1.396(10)
C14A C15A 1.389(10)
Br1B C9B 1.897(5)
N1B C1B 1.376(7)
N1B C8B 1.404(7)
C1B O1B 1.227(7)
C1B C2B 1.470(8)
C2B C3B 1.388(8)
C2B C7B 1.396(8)
C3B C4B 1.388(9)
C4B C5B 1.390(9)
C5B C6B 1.385(8)
C6B C7B 1.388(8)
C7B C8B 1.480(8)
C8B C9B 1.343(8)
C9B C10B 1.484(8)
C10B C15B 1.390(8)
C10B C11B 1.406(8)
C11B C12B 1.395(8)
C12B C13B 1.390(9)
C13B C14B 1.373(9)
C14B C15B 1.392(9)
Br1C C9C 1.889(6)
N1C C1C 1.374(8)
N1C C8C 1.393(8)
C1C O1C 1.227(7)
C1C C2C 1.483(8)
C2C C3C 1.378(9)
C2C C7C 1.394(8)
C3C C4C 1.392(9)
C4C C5C 1.389(10)
C5C C6C 1.392(9)
C6C C7C 1.389(8)
C7C C8C 1.484(8)
C8C C9C 1.349(8)
C9C C10C 1.474(8)
C10C C15C 1.387(8)
C10C C11C 1.394(8)
C11C C12C 1.403(9)
C12C C13C 1.382(9)
C13C C14C 1.388(9)
C14C C15C 1.385(9)
Br1D C9D 1.892(5)
N1D C1D 1.368(7)
N1D C8D 1.393(7)
C1D O1D 1.233(7)
C1D C2D 1.468(8)
C2D C3D 1.391(8)
C2D C7D 1.402(8)
C3D C4D 1.382(8)
C4D C5D 1.401(8)
C5D C6D 1.381(8)
C6D C7D 1.389(8)
C7D C8D 1.486(7)
C8D C9D 1.355(7)
C9D C10D 1.486(8)
C10D C15D 1.389(8)
C10D C11D 1.394(8)
C11D C12D 1.392(8)
C12D C13D 1.383(9)
C13D C14D 1.378(9)
C14D C15D 1.393(9)

loop_
_geom_hbond_atom_site_label_D
_geom_hbond_atom_site_label_H
_geom_hbond_atom_site_label_A
_geom_hbond_distance_DH
_geom_hbond_distance_HA
_geom_hbond_distance_DA
_geom_hbond_angle_DHA
_geom_hbond_site_symmetry_A
_geom_hbond_publ_flag
N1A H1A O1D 0.88 2.01 2.870(7) 165.8 1_554 yes
N1B H1B O1C 0.88 2.13 2.900(7) 146.3 1_665 yes
N1C H1C O1B 0.88 2.01 2.867(7) 163.0 1_445 yes
N1D H1D O1A 0.88 2.03 2.882(7) 162.6 1_556 yes

loop_
_geom_torsion_atom_site_label_1
_geom_torsion_atom_site_label_2
_geom_torsion_atom_site_label_3
_geom_torsion_atom_site_label_4
_geom_torsion
C8A N1A C1A O1A -176.6(6)
C8A N1A C1A C2A 1.7(6)
O1A C1A C2A C3A -2.2(11)
N1A C1A C2A C3A 179.6(6)
O1A C1A C2A C7A 176.0(6)
N1A C1A C2A C7A -2.3(6)
C7A C2A C3A C4A -1.7(9)
C1A C2A C3A C4A 176.2(6)
C2A C3A C4A C5A -0.1(10)
C3A C4A C5A C6A 0.8(10)
C4A C5A C6A C7A 0.3(9)
C5A C6A C7A C2A -2.1(8)
C5A C6A C7A C8A -178.8(6)
C3A C2A C7A C6A 2.8(9)
C1A C2A C7A C6A -175.5(5)
C3A C2A C7A C8A -179.7(5)
C1A C2A C7A C8A 2.0(6)
C1A N1A C8A C9A 176.6(5)
C1A N1A C8A C7A -0.5(6)
C6A C7A C8A C9A -0.9(10)
C2A C7A C8A C9A -177.9(6)
C6A C7A C8A N1A 176.0(6)
C2A C7A C8A N1A -1.0(6)
N1A C8A C9A C10A 173.2(5)
C7A C8A C9A C10A -10.4(10)
N1A C8A C9A Br1A -3.4(8)
C7A C8A C9A Br1A 173.0(4)
C8A C9A C10A C15A -72.4(8)
Br1A C9A C10A C15A 104.3(6)
C8A C9A C10A C11A 109.7(7)
Br1A C9A C10A C11A -73.6(6)
C15A C10A C11A C12A 0.7(9)
C9A C10A C11A C12A 178.6(5)
C10A C11A C12A C13A -1.0(10)
C11A C12A C13A C14A 0.9(10)
C12A C13A C14A C15A -0.6(11)
C11A C10A C15A C14A -0.4(10)
C9A C10A C15A C14A -178.3(7)
C13A C14A C15A C10A 0.3(12)
C8B N1B C1B O1B 178.7(6)
C8B N1B C1B C2B -2.1(7)
O1B C1B C2B C3B 0.8(11)
N1B C1B C2B C3B -178.3(6)
O1B C1B C2B C7B -178.7(6)
N1B C1B C2B C7B 2.1(7)
C7B C2B C3B C4B -2.1(10)
C1B C2B C3B C4B 178.4(6)
C2B C3B C4B C5B 0.4(10)
C3B C4B C5B C6B 0.8(11)
C4B C5B C6B C7B -0.2(10)
C5B C6B C7B C2B -1.5(8)
C5B C6B C7B C8B -176.7(6)
C3B C2B C7B C6B 2.8(9)
C1B C2B C7B C6B -177.7(5)
C3B C2B C7B C8B 179.1(6)
C1B C2B C7B C8B -1.4(6)
C1B N1B C8B C9B 176.0(5)
C1B N1B C8B C7B 1.3(6)
C6B C7B C8B C9B 1.3(10)
C2B C7B C8B C9B -174.4(6)
C6B C7B C8B N1B 175.8(6)
C2B C7B C8B N1B 0.1(6)
N1B C8B C9B C10B 173.8(5)
C7B C8B C9B C10B -12.7(9)
N1B C8B C9B Br1B -4.2(8)
C7B C8B C9B Br1B 169.3(4)
C8B C9B C10B C15B 108.8(7)
Br1B C9B C10B C15B -73.1(6)
C8B C9B C10B C11B -72.8(7)
Br1B C9B C10B C11B 105.3(5)
C15B C10B C11B C12B -0.8(8)
C9B C10B C11B C12B -179.3(5)
C10B C11B C12B C13B -0.7(8)
C11B C12B C13B C14B 1.2(9)
C12B C13B C14B C15B -0.1(10)
C11B C10B C15B C14B 1.9(9)
C9B C10B C15B C14B -179.7(5)
C13B C14B C15B C10B -1.5(10)
C8C N1C C1C O1C -175.7(6)
C8C N1C C1C C2C 1.8(7)
O1C C1C C2C C3C -3.1(11)
N1C C1C C2C C3C 179.5(6)
O1C C1C C2C C7C 176.9(6)
N1C C1C C2C C7C -0.5(7)
C7C C2C C3C C4C -0.3(9)
C1C C2C C3C C4C 179.7(6)
C2C C3C C4C C5C -0.9(10)
C3C C4C C5C C6C 1.1(11)
C4C C5C C6C C7C -0.1(10)
C5C C6C C7C C2C -1.2(9)
C5C C6C C7C C8C -178.3(6)
C3C C2C C7C C6C 1.4(9)
C1C C2C C7C C6C -178.6(6)
C3C C2C C7C C8C 179.1(6)
C1C C2C C7C C8C -0.9(7)
C1C N1C C8C C9C 172.9(6)
C1C N1C C8C C7C -2.4(7)
C6C C7C C8C C9C 4.3(11)
C2C C7C C8C C9C -173.1(6)
C6C C7C C8C N1C 179.3(7)
C2C C7C C8C N1C 1.9(7)
N1C C8C C9C C10C -179.2(6)
C7C C8C C9C C10C -5.1(10)
N1C C8C C9C Br1C -1.4(8)
C7C C8C C9C Br1C 172.7(5)
C8C C9C C10C C15C 98.3(7)
Br1C C9C C10C C15C -79.5(6)
C8C C9C C10C C11C -83.9(8)
Br1C C9C C10C C11C 98.3(6)
C15C C10C C11C C12C 0.1(9)
C9C C10C C11C C12C -177.7(6)
C10C C11C C12C C13C -1.5(9)
C11C C12C C13C C14C 1.8(10)
C12C C13C C14C C15C -0.7(10)
C13C C14C C15C C10C -0.8(9)
C11C C10C C15C C14C 1.1(9)
C9C C10C C15C C14C 178.9(6)
C8D N1D C1D O1D 179.2(7)
C8D N1D C1D C2D -1.5(7)
O1D C1D C2D C3D 1.1(12)
N1D C1D C2D C3D -178.2(7)
O1D C1D C2D C7D 179.6(7)
N1D C1D C2D C7D 0.3(7)
C7D C2D C3D C4D 0.1(10)
C1D C2D C3D C4D 178.4(7)
C2D C3D C4D C5D 0.2(10)
C3D C4D C5D C6D 0.0(10)
C4D C5D C6D C7D -0.4(9)
C5D C6D C7D C2D 0.6(9)
C5D C6D C7D C8D -179.3(6)
C3D C2D C7D C6D -0.5(9)
C1D C2D C7D C6D -179.1(5)
C3D C2D C7D C8D 179.5(6)
C1D C2D C7D C8D 0.9(7)
C1D N1D C8D C9D -176.0(6)
C1D N1D C8D C7D 2.1(7)
C6D C7D C8D C9D -3.8(10)
C2D C7D C8D C9D 176.2(6)
C6D C7D C8D N1D 178.2(6)
C2D C7D C8D N1D -1.8(6)
N1D C8D C9D C10D 179.3(5)
C7D C8D C9D C10D 1.7(10)
N1D C8D C9D Br1D 0.3(8)
C7D C8D C9D Br1D -177.3(4)
C8D C9D C10D C15D -102.0(7)
Br1D C9D C10D C15D 77.0(6)
C8D C9D C10D C11D 81.7(8)
Br1D C9D C10D C11D -99.3(5)
C15D C10D C11D C12D 0.4(9)
C9D C10D C11D C12D 176.8(5)
C10D C11D C12D C13D -0.5(9)
C11D C12D C13D C14D 1.4(10)
C12D C13D C14D C15D -2.1(11)
C11D C10D C15D C14D -1.1(9)
C9D C10D C15D C14D -177.5(6)
C13D C14D C15D C10D 1.9(11)
